data_7000942
loop_
_publ_author_name
'Jeletic, Matthew S.'
'Jan, Muhammad T.'
'Ghiviriga, Ion'
'Abboud, Khalil A.'
'Veige, Adam S.'

_publ_section_title
;
 New iridium and rhodium chiral di-N-heterocyclic carbene (NHC)
 complexes and their application in enantioselective catalysis
;
_journal_issue 15
_journal_name_full 'Dalton Transactions'
_journal_page_first 2764
_journal_page_last 2776
_journal_paper_doi 10.1039/b819524b
_journal_year 2009
_chemical_formula_sum 'C60 H59 Cl3 F3 Ir N4 O3 S'
_chemical_formula_weight 1265.21
_chemical_name_systematic
;
?
;
_space_group_IT_number 7
_symmetry_cell_setting monoclinic
_symmetry_space_group_name_Hall 'P -2yac'
_symmetry_space_group_name_H-M 'P 1 n 1'
_atom_sites_solution_hydrogens geom
_atom_sites_solution_primary direct
_atom_sites_solution_secondary difmap
_audit_creation_method SHELXL-97
_audit_update_record
;
2008-06-30 # Formatted by publCIF
;
_cell_angle_alpha 90.00
_cell_angle_beta 97.224(2)
_cell_angle_gamma 90.00
_cell_formula_units_Z 4
_cell_length_a 13.2280(13)
_cell_length_b 20.306(2)
_cell_length_c 18.9627(19)
_cell_measurement_reflns_used 114
_cell_measurement_temperature 173(2)
_cell_measurement_theta_max 28.0
_cell_measurement_theta_min 2.0
_cell_volume 5053.1(9)
_computing_cell_refinement 'Bruker SMART v5.624 & SAINT 6.36a (Bruker 1998)'
_computing_data_collection 'Bruker SMART v5.624 (Bruker 1998)'
_computing_data_reduction 'Bruker SHELXTL v6.14 (Bruker 2000)'
_computing_molecular_graphics 'Bruker SHELXTL v6.14'
_computing_publication_material 'Bruker SHELXTL v6.14'
_computing_structure_refinement 'Bruker SHELXTL v6.14'
_computing_structure_solution 'Bruker SHELXTL v6.14'
_diffrn_ambient_temperature 173(2)
_diffrn_measured_fraction_theta_full 0.996
_diffrn_measured_fraction_theta_max 0.996
_diffrn_measurement_device_type 'SMART CCD area detector'
_diffrn_measurement_method '\w scans'
_diffrn_radiation_monochromator graphite
_diffrn_radiation_source 'fine-focus sealed tube'
_diffrn_radiation_type MoK\a
_diffrn_radiation_wavelength 0.71073
_diffrn_reflns_av_R_equivalents 0.0691
_diffrn_reflns_av_sigmaI/netI 0.1151
_diffrn_reflns_limit_h_max 16
_diffrn_reflns_limit_h_min -17
_diffrn_reflns_limit_k_max 26
_diffrn_reflns_limit_k_min -24
_diffrn_reflns_limit_l_max 23
_diffrn_reflns_limit_l_min -24
_diffrn_reflns_number 34294
_diffrn_reflns_theta_full 27.50
_diffrn_reflns_theta_max 27.50
_diffrn_reflns_theta_min 1.48
_diffrn_standards_decay_% 1
_diffrn_standards_number 0
_exptl_absorpt_coefficient_mu 2.906
_exptl_absorpt_correction_T_max 0.9442
_exptl_absorpt_correction_T_min 0.7405
_exptl_absorpt_correction_type integration
_exptl_absorpt_process_details 'based on measured indexed crystal faces, Bruker SHELXTL v6.12 (Bruker 1998)'
_exptl_crystal_colour yellow
_exptl_crystal_density_diffrn 1.663
_exptl_crystal_density_method 'not measured'
_exptl_crystal_description plates
_exptl_crystal_F_000 2554
_exptl_crystal_size_max 0.11
_exptl_crystal_size_mid 0.11
_exptl_crystal_size_min 0.02
_platon_squeeze_details
;
;
_refine_diff_density_max 1.551
_refine_diff_density_min -1.072
_refine_diff_density_rms 0.123
_refine_ls_abs_structure_details 'Flack H D (1983), Acta Cryst. A39, 876-881'
_refine_ls_abs_structure_Flack 0.022(7)
_refine_ls_extinction_method none
_refine_ls_goodness_of_fit_ref 0.980
_refine_ls_hydrogen_treatment constr
_refine_ls_matrix_type full
_refine_ls_number_parameters 1064
_refine_ls_number_reflns 19094
_refine_ls_number_restraints 2
_refine_ls_restrained_S_all 0.980
_refine_ls_R_factor_all 0.0750
_refine_ls_R_factor_gt 0.0560
_refine_ls_shift/su_max 0.003
_refine_ls_shift/su_mean 0.000
_refine_ls_structure_factor_coef Fsqd
_refine_ls_weighting_details 'calc w=1/[\s^2^(Fo^2^)+(0.0454P)] where P=(Fo^2^+2Fc^2^)/3'
_refine_ls_weighting_scheme calc
_refine_ls_wR_factor_gt 0.1154
_refine_ls_wR_factor_ref 0.1212
_reflns_number_gt 15086
_reflns_number_total 19094
_reflns_threshold_expression I>2\s(I)
_cod_data_source_file b819524b.txt
_cod_data_source_block mj25
_cod_depositor_comments
;
The following automatic conversions were performed:
'_symmetry_cell_setting' value 'Monoclinic' changed to 'monoclinic'
according to '/home/saulius/struct/CIF-dictionaries/cif_core.dic'
dictionary named 'cif_core.dic' version 2.4.1 from 2010-06-29.

Automatic conversion script
Id: cif_fix_enum 1527 2010-12-29 10:47:43Z saulius 
;
_cod_original_cell_volume 5053.2(9)
_cod_original_sg_symbol_H-M Pn
_cod_database_code 7000942

loop_
_symmetry_equiv_pos_as_xyz
'x, y, z'
'x+1/2, -y, z+1/2'

loop_
_atom_site_label
_atom_site_type_symbol
_atom_site_fract_x
_atom_site_fract_y
_atom_site_fract_z
_atom_site_U_iso_or_equiv
_atom_site_adp_type
_atom_site_occupancy
_atom_site_symmetry_multiplicity
_atom_site_calc_flag
_atom_site_refinement_flags
_atom_site_disorder_assembly
_atom_site_disorder_group
Ir1 Ir 0.80990(2) 0.700869(19) 0.625431(18) 0.02813(9) Uani 1 1 d . . .
Ir2 Ir 0.85666(2) 0.102571(18) 0.656430(18) 0.02467(9) Uani 1 1 d . . .
N1 N 0.6115(6) 0.6244(4) 0.6029(4) 0.0276(18) Uani 1 1 d . . .
N2 N 0.6870(6) 0.6200(4) 0.5088(4) 0.0310(18) Uani 1 1 d . . .
N3 N 0.6793(5) 0.8173(4) 0.5562(4) 0.032(2) Uani 1 1 d . . .
N4 N 0.8304(6) 0.8166(4) 0.5204(4) 0.0321(19) Uani 1 1 d . . .
N5 N 0.6593(5) 0.1183(4) 0.5552(4) 0.0288(18) Uani 1 1 d . . .
N6 N 0.7893(5) 0.1418(4) 0.5009(4) 0.0291(19) Uani 1 1 d . . .
N7 N 0.8322(5) 0.2491(4) 0.6938(4) 0.0277(17) Uani 1 1 d . . .
N8 N 0.9917(5) 0.2252(4) 0.6944(4) 0.0242(17) Uani 1 1 d . . .
O1 O 0.4140(7) 0.5464(6) 0.7643(7) 0.097(4) Uani 1 1 d . . .
F1 F 0.306(1) 0.5737(5) 0.8831(5) 0.129(4) Uani 1 1 d . . .
S1 S 0.3069(2) 0.54488(17) 0.74822(18) 0.0536(8) Uani 1 1 d . . .
O2 O 0.2666(9) 0.5815(7) 0.6885(6) 0.117(5) Uani 1 1 d . . .
F2 F 0.2799(9) 0.6540(4) 0.8171(6) 0.122(4) Uani 1 1 d . . .
O3 O 0.2616(8) 0.4832(5) 0.7518(6) 0.085(3) Uani 1 1 d . . .
F3 F 0.1657(7) 0.5824(5) 0.8233(6) 0.117(4) Uani 1 1 d . . .
C93 C 0.2630(9) 0.5907(6) 0.8203(6) 0.050(3) Uani 1 1 d . . .
S2 S 0.25082(17) 0.07431(14) 0.55432(13) 0.0307(5) Uani 1 1 d . . .
O4 O 0.1491(5) 0.0789(4) 0.5158(5) 0.051(2) Uani 1 1 d . . .
F4 F 0.3093(5) 0.0156(4) 0.4435(3) 0.0638(19) Uani 1 1 d . . .
O5 O 0.3188(5) 0.1277(4) 0.5410(4) 0.0407(17) Uani 1 1 d . . .
F5 F 0.2488(6) -0.0506(3) 0.5174(4) 0.0578(18) Uani 1 1 d . . .
O6 O 0.2553(5) 0.0563(3) 0.6279(3) 0.0387(16) Uani 1 1 d . . .
F6 F 0.3995(5) -0.0083(4) 0.5428(4) 0.066(2) Uani 1 1 d . . .
C94 C 0.3030(8) 0.0030(6) 0.5129(6) 0.047(3) Uani 1 1 d . . .
C1 C 0.6059(6) 0.8012(5) 0.7820(5) 0.036(2) Uani 1 1 d . . .
C2 C 0.6801(7) 0.8266(7) 0.8323(6) 0.055(3) Uani 1 1 d . . .
H2A H 0.7157 0.8657 0.8229 0.066 Uiso 1 1 calc R . .
C3 C 0.7021(8) 0.7934(8) 0.8984(6) 0.063(4) Uani 1 1 d . . .
H3A H 0.7513 0.8110 0.9342 0.076 Uiso 1 1 calc R . .
C4 C 0.6534(7) 0.7369(7) 0.9105(6) 0.054(3) Uani 1 1 d . . .
H4A H 0.6708 0.7139 0.9539 0.065 Uiso 1 1 calc R . .
C5 C 0.5779(7) 0.7122(6) 0.8597(5) 0.041(3) Uani 1 1 d . . .
H5A H 0.5421 0.6735 0.8698 0.049 Uiso 1 1 calc R . .
C6 C 0.5545(7) 0.7425(5) 0.7963(5) 0.036(2) Uani 1 1 d . . .
C7 C 0.4590(6) 0.8383(5) 0.7011(4) 0.028(2) Uani 1 1 d . . .
C8 C 0.4086(9) 0.8964(5) 0.6828(5) 0.041(2) Uani 1 1 d . . .
H8A H 0.4457 0.9346 0.6729 0.049 Uiso 1 1 calc R . .
C9 C 0.3038(8) 0.8987(5) 0.6791(7) 0.047(3) Uani 1 1 d . . .
H9A H 0.2684 0.9382 0.6650 0.056 Uiso 1 1 calc R . .
C10 C 0.2505(6) 0.8438(5) 0.6958(5) 0.034(2) Uani 1 1 d . . .
H10G H 0.1786 0.8464 0.6947 0.041 Uiso 1 1 calc R . .
C11 C 0.3004(6) 0.7839(5) 0.7144(5) 0.027(2) Uani 1 1 d . . .
H11A H 0.2624 0.7458 0.7237 0.033 Uiso 1 1 calc R . .
C12 C 0.4043(6) 0.7813(5) 0.7188(5) 0.029(2) Uani 1 1 d . . .
C13 C 0.5737(7) 0.8264(5) 0.7072(5) 0.033(2) Uani 1 1 d . . .
H13E H 0.6113 0.8674 0.6974 0.040 Uiso 1 1 calc R . .
C14 C 0.4737(6) 0.7220(5) 0.7368(4) 0.0208(18) Uani 1 1 d . . .
H14A H 0.4349 0.6824 0.7496 0.025 Uiso 1 1 calc R . .
C15 C 0.5944(6) 0.7706(4) 0.6564(4) 0.0231(18) Uani 1 1 d . . .
H15A H 0.6663 0.7560 0.6704 0.028 Uiso 1 1 calc R . .
C16 C 0.5250(6) 0.7110(4) 0.6684(5) 0.026(2) Uani 1 1 d . . .
H16A H 0.4698 0.7091 0.6273 0.032 Uiso 1 1 calc R . .
C17 C 0.5812(7) 0.6441(5) 0.6722(5) 0.034(2) Uani 1 1 d . . .
H17D H 0.6428 0.6471 0.7076 0.041 Uiso 1 1 calc R . .
H17E H 0.5363 0.6098 0.6885 0.041 Uiso 1 1 calc R . .
C18 C 0.5493(7) 0.5867(5) 0.5549(6) 0.034(2) Uani 1 1 d . . .
C19 C 0.4570(7) 0.5544(5) 0.5603(6) 0.040(2) Uani 1 1 d . . .
H19D H 0.4230 0.5585 0.6014 0.048 Uiso 1 1 calc R . .
C20 C 0.4182(8) 0.5165(6) 0.5034(7) 0.052(3) Uani 1 1 d . . .
H20C H 0.3562 0.4933 0.5054 0.062 Uiso 1 1 calc R . .
C21 C 0.4667(9) 0.5112(6) 0.4438(7) 0.061(3) Uani 1 1 d . . .
H21A H 0.4365 0.4844 0.4058 0.074 Uiso 1 1 calc R . .
C22 C 0.5592(9) 0.5435(6) 0.4360(6) 0.050(3) Uani 1 1 d . . .
H22A H 0.5922 0.5398 0.3945 0.060 Uiso 1 1 calc R . .
C23 C 0.5971(7) 0.5809(5) 0.4940(5) 0.033(2) Uani 1 1 d . . .
C24 C 0.6943(7) 0.6448(5) 0.5735(5) 0.029(2) Uani 1 1 d . . .
C25 C 0.7618(8) 0.6334(6) 0.4571(5) 0.047(3) Uani 1 1 d . . .
H25A H 0.8162 0.6626 0.4815 0.056 Uiso 1 1 calc R . .
C26 C 0.7058(9) 0.6724(7) 0.3940(6) 0.062(4) Uani 1 1 d . . .
H26B H 0.7534 0.6822 0.3597 0.093 Uiso 1 1 calc R . .
H26C H 0.6795 0.7136 0.4114 0.093 Uiso 1 1 calc R . .
H26D H 0.6491 0.6460 0.3708 0.093 Uiso 1 1 calc R . .
C27 C 0.8114(10) 0.5727(7) 0.4361(8) 0.075(4) Uani 1 1 d . . .
H27D H 0.8460 0.5509 0.4785 0.113 Uiso 1 1 calc R . .
H27E H 0.8614 0.5838 0.4039 0.113 Uiso 1 1 calc R . .
H27F H 0.7599 0.5431 0.4118 0.113 Uiso 1 1 calc R . .
C28 C 0.5857(6) 0.7899(5) 0.5790(5) 0.029(2) Uani 1 1 d . . .
H28A H 0.5655 0.7506 0.5497 0.034 Uiso 1 1 calc R . .
H28B H 0.5306 0.8229 0.5694 0.034 Uiso 1 1 calc R . .
C29 C 0.6823(6) 0.8686(5) 0.5110(5) 0.031(2) Uani 1 1 d . . .
C30 C 0.6080(7) 0.9167(5) 0.4888(6) 0.039(2) Uani 1 1 d . . .
H30B H 0.5434 0.9168 0.5058 0.047 Uiso 1 1 calc R . .
C31 C 0.6340(8) 0.9644(6) 0.4404(6) 0.051(3) Uani 1 1 d . . .
H31B H 0.5853 0.9966 0.4225 0.061 Uiso 1 1 calc R . .
C32 C 0.7308(8) 0.9648(6) 0.4181(6) 0.051(3) Uani 1 1 d . . .
H32A H 0.7477 0.9989 0.3874 0.062 Uiso 1 1 calc R . .
C33 C 0.8027(8) 0.9172(6) 0.4394(5) 0.050(3) Uani 1 1 d . . .
H33B H 0.8670 0.9167 0.4220 0.060 Uiso 1 1 calc R . .
C34 C 0.7774(7) 0.8700(5) 0.4873(5) 0.035(2) Uani 1 1 d . . .
C35 C 0.7713(6) 0.7837(5) 0.5633(5) 0.027(2) Uani 1 1 d . . .
C36 C 0.9333(7) 0.7950(6) 0.5082(5) 0.041(3) Uani 1 1 d . . .
H36A H 0.9508 0.7546 0.5373 0.049 Uiso 1 1 calc R . .
C37 C 1.0142(8) 0.8474(6) 0.5308(7) 0.058(3) Uani 1 1 d . . .
H37B H 1.0122 0.8590 0.5807 0.086 Uiso 1 1 calc R . .
H37C H 1.0005 0.8867 0.5011 0.086 Uiso 1 1 calc R . .
H37D H 1.0818 0.8301 0.5248 0.086 Uiso 1 1 calc R . .
C38 C 0.9350(9) 0.7774(6) 0.4302(6) 0.054(3) Uani 1 1 d . . .
H38D H 0.8818 0.7447 0.4157 0.081 Uiso 1 1 calc R . .
H38E H 1.0017 0.7590 0.4238 0.081 Uiso 1 1 calc R . .
H38F H 0.9224 0.8170 0.4010 0.081 Uiso 1 1 calc R . .
C39 C 0.9077(8) 0.6152(5) 0.6397(6) 0.043(3) Uani 1 1 d . . .
H39A H 0.8877 0.5803 0.6033 0.052 Uiso 1 1 calc R . .
C40 C 0.8469(8) 0.6140(6) 0.6957(6) 0.044(3) Uani 1 1 d . . .
H40A H 0.7935 0.5788 0.6919 0.053 Uiso 1 1 calc R . .
C41 C 0.8886(8) 0.6337(6) 0.7712(6) 0.050(3) Uani 1 1 d . . .
H41D H 0.9630 0.6256 0.7791 0.059 Uiso 1 1 calc R . .
H41E H 0.8563 0.6064 0.8054 0.059 Uiso 1 1 calc R . .
C42 C 0.8675(8) 0.7064(6) 0.7838(6) 0.047(3) Uani 1 1 d . . .
H42A H 0.7981 0.7104 0.7979 0.057 Uiso 1 1 calc R . .
H42B H 0.9162 0.7220 0.8244 0.057 Uiso 1 1 calc R . .
C43 C 0.8750(6) 0.7511(5) 0.7217(5) 0.032(2) Uani 1 1 d . . .
H43B H 0.8449 0.7957 0.7274 0.038 Uiso 1 1 calc R . .
C44 C 0.9510(8) 0.7508(7) 0.6756(6) 0.057(3) Uani 1 1 d . . .
H44B H 0.9657 0.7945 0.6547 0.069 Uiso 1 1 calc R . .
C45 C 1.0412(7) 0.7015(7) 0.6840(7) 0.055(4) Uani 1 1 d . . .
H45A H 1.0604 0.6922 0.7352 0.066 Uiso 1 1 calc R . .
H45B H 1.1006 0.7223 0.6659 0.066 Uiso 1 1 calc R . .
C46 C 1.0165(8) 0.6336(7) 0.6432(7) 0.054(3) Uani 1 1 d . . .
H46B H 1.0347 0.6374 0.5943 0.065 Uiso 1 1 calc R . .
H46C H 1.0589 0.5983 0.6678 0.065 Uiso 1 1 calc R . .
C47 C 0.5915(6) 0.1370(5) 0.7983(5) 0.031(2) Uani 1 1 d . . .
C48 C 0.6246(6) 0.0974(5) 0.8574(5) 0.033(2) Uani 1 1 d . . .
H48A H 0.6810 0.1105 0.8904 0.040 Uiso 1 1 calc R . .
C49 C 0.5748(7) 0.0403(5) 0.8667(5) 0.037(2) Uani 1 1 d . . .
H49A H 0.5977 0.0136 0.9066 0.044 Uiso 1 1 calc R . .
C50 C 0.4918(7) 0.0195(5) 0.8202(6) 0.039(2) Uani 1 1 d . . .
H50A H 0.4601 -0.0214 0.8278 0.046 Uiso 1 1 calc R . .
C51 C 0.4546(8) 0.0588(6) 0.7619(6) 0.039(3) Uani 1 1 d . . .
H51A H 0.3961 0.0459 0.7306 0.046 Uiso 1 1 calc R . .
C52 C 0.5053(6) 0.1168(5) 0.7509(5) 0.026(2) Uani 1 1 d . . .
C53 C 0.5540(6) 0.2541(5) 0.7682(5) 0.033(2) Uani 1 1 d . . .
C54 C 0.5569(7) 0.3148(6) 0.7994(6) 0.042(3) Uani 1 1 d . . .
H54A H 0.6142 0.3277 0.8318 0.050 Uiso 1 1 calc R . .
C55 C 0.4758(8) 0.3574(6) 0.7832(6) 0.050(3) Uani 1 1 d . . .
H55A H 0.4766 0.4003 0.8033 0.060 Uiso 1 1 calc R . .
C56 C 0.3926(8) 0.3354(7) 0.7364(6) 0.056(4) Uani 1 1 d . . .
H56A H 0.3360 0.3641 0.7257 0.068 Uiso 1 1 calc R . .
C57 C 0.3889(7) 0.2748(6) 0.7056(6) 0.038(2) Uani 1 1 d . . .
H57A H 0.3311 0.2615 0.6739 0.046 Uiso 1 1 calc R . .
C58 C 0.4691(6) 0.2342(5) 0.7209(5) 0.033(2) Uani 1 1 d . . .
C59 C 0.6368(6) 0.1995(5) 0.7777(4) 0.0270(19) Uani 1 1 d . . .
H59A H 0.6963 0.2128 0.8127 0.032 Uiso 1 1 calc R . .
C60 C 0.4777(6) 0.1649(5) 0.6901(5) 0.033(2) Uani 1 1 d . . .
H60A H 0.4149 0.1515 0.6584 0.039 Uiso 1 1 calc R . .
C61 C 0.6680(6) 0.1892(4) 0.7021(4) 0.0240(19) Uani 1 1 d . . .
H61A H 0.7166 0.1513 0.7050 0.029 Uiso 1 1 calc R . .
C62 C 0.5736(6) 0.1695(5) 0.6492(4) 0.0242(19) Uani 1 1 d . . .
H62A H 0.5611 0.2052 0.6128 0.029 Uiso 1 1 calc R . .
C63 C 0.5932(6) 0.1048(5) 0.6104(5) 0.027(2) Uani 1 1 d . . .
H63A H 0.6263 0.0723 0.6448 0.033 Uiso 1 1 calc R . .
H63B H 0.5277 0.0860 0.5883 0.033 Uiso 1 1 calc R . .
C64 C 0.6196(7) 0.1340(5) 0.4859(5) 0.032(2) Uani 1 1 d . . .
C65 C 0.5194(7) 0.1346(5) 0.4534(5) 0.034(2) Uani 1 1 d . . .
H65A H 0.4637 0.1253 0.4789 0.041 Uiso 1 1 calc R . .
C66 C 0.5058(7) 0.1499(6) 0.3813(5) 0.042(3) Uani 1 1 d . . .
H66A H 0.4394 0.1479 0.3557 0.050 Uiso 1 1 calc R . .
C67 C 0.5890(8) 0.1681(7) 0.3452(6) 0.056(3) Uani 1 1 d . . .
H67A H 0.5765 0.1823 0.2971 0.067 Uiso 1 1 calc R . .
C68 C 0.6885(7) 0.1657(5) 0.3787(5) 0.037(2) Uani 1 1 d . . .
H68A H 0.7447 0.1742 0.3534 0.044 Uiso 1 1 calc R . .
C69 C 0.7028(6) 0.1503(5) 0.4502(5) 0.029(2) Uani 1 1 d . . .
C70 C 0.7630(6) 0.1258(5) 0.5636(5) 0.028(2) Uani 1 1 d . . .
C71 C 0.8947(7) 0.1612(6) 0.4877(5) 0.042(3) Uani 1 1 d . . .
H71A H 0.9415 0.1505 0.5319 0.051 Uiso 1 1 calc R . .
C72 C 0.9321(7) 0.1242(6) 0.4283(6) 0.049(3) Uani 1 1 d . . .
H72A H 0.9285 0.0769 0.4374 0.073 Uiso 1 1 calc R . .
H72B H 1.0028 0.1367 0.4247 0.073 Uiso 1 1 calc R . .
H72C H 0.8895 0.1349 0.3837 0.073 Uiso 1 1 calc R . .
C73 C 0.8975(8) 0.2369(6) 0.4779(6) 0.049(3) Uani 1 1 d . . .
H73A H 0.9659 0.2503 0.4691 0.074 Uiso 1 1 calc R . .
H73B H 0.8802 0.2586 0.5209 0.074 Uiso 1 1 calc R . .
H73C H 0.8480 0.2496 0.4373 0.074 Uiso 1 1 calc R . .
C74 C 0.7209(6) 0.2467(4) 0.6743(4) 0.0255(19) Uani 1 1 d . . .
H74A H 0.7063 0.2467 0.6218 0.031 Uiso 1 1 calc R . .
H74B H 0.6913 0.2875 0.6917 0.031 Uiso 1 1 calc R . .
C75 C 0.8844(6) 0.3071(5) 0.7113(5) 0.032(2) Uani 1 1 d . . .
C76 C 0.8536(8) 0.3698(6) 0.7276(6) 0.045(3) Uani 1 1 d . . .
H76A H 0.7837 0.3801 0.7284 0.054 Uiso 1 1 calc R . .
C77 C 0.9299(9) 0.4173(6) 0.7430(6) 0.048(3) Uani 1 1 d . . .
H77A H 0.9118 0.4611 0.7537 0.057 Uiso 1 1 calc R . .
C78 C 1.0297(7) 0.4012(5) 0.7428(6) 0.037(2) Uani 1 1 d . . .
H78A H 1.0789 0.4346 0.7556 0.045 Uiso 1 1 calc R . .
C79 C 1.0644(7) 0.3413(6) 0.7257(5) 0.039(2) Uani 1 1 d . . .
H79A H 1.1345 0.3327 0.7234 0.047 Uiso 1 1 calc R . .
C80 C 0.9871(6) 0.2913(5) 0.7112(5) 0.032(2) Uani 1 1 d . . .
C81 C 0.8955(6) 0.1981(5) 0.6812(4) 0.0223(18) Uani 1 1 d . . .
C82 C 1.0861(6) 0.1900(5) 0.6783(5) 0.029(2) Uani 1 1 d . . .
H82A H 1.0658 0.1440 0.6637 0.034 Uiso 1 1 calc R . .
C83 C 1.1281(7) 0.2221(5) 0.6162(6) 0.039(2) Uani 1 1 d . . .
H83A H 1.0748 0.2239 0.5753 0.058 Uiso 1 1 calc R . .
H83B H 1.1859 0.1964 0.6036 0.058 Uiso 1 1 calc R . .
H83C H 1.1508 0.2669 0.6293 0.058 Uiso 1 1 calc R . .
C84 C 1.1651(7) 0.1853(6) 0.7435(6) 0.043(3) Uani 1 1 d . . .
H84A H 1.1347 0.1642 0.7822 0.065 Uiso 1 1 calc R . .
H84B H 1.1883 0.2297 0.7581 0.065 Uiso 1 1 calc R . .
H84C H 1.2232 0.1592 0.7321 0.065 Uiso 1 1 calc R . .
C85 C 0.9120(7) 0.0150(5) 0.6114(6) 0.042(3) Uani 1 1 d . . .
H85A H 0.9106 0.0169 0.5586 0.050 Uiso 1 1 calc R . .
C86 C 0.8179(9) 0.0003(5) 0.6332(6) 0.042(3) Uani 1 1 d . . .
H86A H 0.7612 -0.0066 0.5938 0.050 Uiso 1 1 calc R . .
C87 C 0.8112(9) -0.0420(5) 0.7009(6) 0.047(3) Uani 1 1 d . . .
H87A H 0.7495 -0.0700 0.6935 0.056 Uiso 1 1 calc R . .
H87B H 0.8713 -0.0713 0.7090 0.056 Uiso 1 1 calc R . .
C88 C 0.8069(8) 0.0003(6) 0.7648(6) 0.049(3) Uani 1 1 d . . .
H88A H 0.8327 -0.0254 0.8077 0.058 Uiso 1 1 calc R . .
H88B H 0.7348 0.0113 0.7682 0.058 Uiso 1 1 calc R . .
C89 C 0.8669(7) 0.0633(6) 0.7649(5) 0.036(2) Uani 1 1 d . . .
H89A H 0.8508 0.0961 0.8013 0.044 Uiso 1 1 calc R . .
C90 C 0.9656(7) 0.0680(6) 0.7470(5) 0.037(2) Uani 1 1 d . . .
H90A H 1.0054 0.1047 0.7722 0.044 Uiso 1 1 calc R . .
C91 C 1.0312(7) 0.0129(5) 0.7287(6) 0.041(3) Uani 1 1 d . . .
H91A H 1.0152 -0.0270 0.7552 0.049 Uiso 1 1 calc R . .
H91B H 1.1035 0.0244 0.7436 0.049 Uiso 1 1 calc R . .
C92 C 1.0166(8) -0.0017(6) 0.6510(7) 0.051(3) Uani 1 1 d . . .
H92A H 1.0295 -0.0492 0.6445 0.061 Uiso 1 1 calc R . .
H92B H 1.0687 0.0229 0.6285 0.061 Uiso 1 1 calc R . .

loop_
_atom_site_aniso_label
_atom_site_aniso_U_11
_atom_site_aniso_U_22
_atom_site_aniso_U_33
_atom_site_aniso_U_23
_atom_site_aniso_U_13
_atom_site_aniso_U_12
Ir1 0.01877(15) 0.0426(2) 0.02291(18) -0.00378(18) 0.00224(12) 0.00016(17)
Ir2 0.02024(15) 0.0342(2) 0.01970(17) -0.00094(18) 0.00286(12) -0.00388(17)
N1 0.026(4) 0.030(5) 0.026(4) -0.009(3) 0.000(3) -0.004(3)
N2 0.031(4) 0.036(5) 0.026(4) -0.006(3) 0.006(3) 0.005(3)
N3 0.021(4) 0.047(5) 0.029(4) 0.000(4) 0.008(3) -0.015(4)
N4 0.027(4) 0.042(5) 0.028(4) 0.003(4) 0.006(3) -0.005(3)
N5 0.016(3) 0.041(5) 0.029(4) -0.004(3) 0.002(3) 0.004(3)
N6 0.017(4) 0.049(6) 0.023(4) 0.006(4) 0.005(3) -0.006(3)
N7 0.010(3) 0.042(5) 0.031(4) 0.003(4) 0.004(3) -0.002(3)
N8 0.016(3) 0.034(5) 0.022(4) 0.000(3) -0.001(3) -0.002(3)
O1 0.050(6) 0.097(8) 0.150(11) -0.002(8) 0.037(6) -0.003(5)
F1 0.219(13) 0.087(7) 0.072(6) 0.007(5) -0.017(7) 0.027(7)
S1 0.0402(15) 0.063(2) 0.060(2) 0.0093(16) 0.0166(14) 0.0009(14)
O2 0.115(9) 0.168(13) 0.076(8) 0.033(8) 0.039(7) 0.052(9)
F2 0.196(11) 0.049(6) 0.143(9) 0.005(5) 0.107(8) -0.005(6)
O3 0.095(7) 0.070(7) 0.096(8) -0.032(6) 0.038(6) -0.023(5)
F3 0.079(6) 0.121(8) 0.168(11) -0.007(7) 0.076(7) 0.010(5)
C93 0.062(7) 0.041(7) 0.053(7) 0.029(6) 0.025(6) 0.004(5)
S2 0.0236(11) 0.0411(15) 0.0270(13) 0.0009(11) 0.0021(10) 0.003(1)
O4 0.027(4) 0.060(5) 0.063(6) 0.005(5) -0.003(4) 0.001(4)
F4 0.079(5) 0.079(5) 0.037(4) -0.011(3) 0.020(3) -0.006(4)
O5 0.032(4) 0.048(4) 0.042(4) -0.005(3) 0.005(3) 0.004(3)
F5 0.079(5) 0.041(4) 0.051(4) -0.007(3) -0.002(4) -0.008(4)
O6 0.045(4) 0.042(4) 0.028(4) 0.004(3) 0.003(3) -0.001(3)
F6 0.040(3) 0.077(5) 0.078(5) -0.008(4) -0.003(3) 0.028(3)
C94 0.043(6) 0.055(8) 0.041(6) -0.005(6) 0.005(5) 0.007(6)
C1 0.019(4) 0.061(7) 0.030(5) -0.013(5) 0.007(4) -0.001(4)
C2 0.028(5) 0.091(10) 0.045(7) -0.043(7) -0.003(5) 0.000(6)
C3 0.030(6) 0.125(13) 0.032(6) -0.029(7) -0.003(5) 0.013(7)
C4 0.027(5) 0.105(11) 0.026(6) -0.004(6) -0.011(4) 0.021(6)
C5 0.041(6) 0.056(7) 0.031(5) 0.004(5) 0.022(4) 0.009(5)
C6 0.024(4) 0.051(7) 0.033(5) 0.003(5) 0.011(4) 0.005(4)
C7 0.031(4) 0.039(6) 0.016(4) -0.002(4) 0.008(4) -0.012(4)
C8 0.059(6) 0.037(6) 0.029(5) -0.004(5) 0.019(5) 0.004(5)
C9 0.040(6) 0.035(6) 0.065(8) 0.011(6) 0.005(5) 0.011(5)
C10 0.019(4) 0.051(7) 0.033(5) 0.002(5) 0.010(4) 0.012(4)
C11 0.019(4) 0.042(6) 0.023(5) -0.008(4) 0.013(3) -0.007(4)
C12 0.019(4) 0.043(6) 0.026(5) -0.006(4) 0.003(3) 0.000(4)
C13 0.031(5) 0.035(6) 0.037(6) -0.009(4) 0.014(4) 0.005(4)
C14 0.017(4) 0.033(5) 0.013(4) -0.004(4) 0.006(3) -0.001(4)
C15 0.011(3) 0.036(5) 0.022(4) 0.005(4) 0.000(3) 0.003(3)
C16 0.017(4) 0.034(5) 0.028(5) -0.001(4) 0.000(3) -0.006(3)
C17 0.034(5) 0.046(6) 0.026(5) -0.006(4) 0.014(4) -0.002(4)
C18 0.033(5) 0.031(6) 0.036(6) -0.002(4) -0.001(4) 0.002(4)
C19 0.033(5) 0.035(6) 0.052(7) -0.003(5) 0.008(5) -0.006(4)
C20 0.042(6) 0.043(7) 0.067(8) 0.003(6) -0.003(6) -0.005(5)
C21 0.063(8) 0.058(8) 0.059(8) -0.025(7) -0.011(6) -0.015(6)
C22 0.062(7) 0.061(8) 0.026(6) -0.001(5) 0.001(5) -0.013(6)
C23 0.032(5) 0.029(5) 0.039(6) -0.005(4) 0.007(4) 0.000(4)
C24 0.034(5) 0.033(6) 0.020(5) -0.001(4) 0.006(4) -0.010(4)
C25 0.039(6) 0.078(9) 0.025(5) -0.014(5) 0.009(4) -0.013(5)
C26 0.061(7) 0.093(10) 0.029(6) 0.016(6) -0.005(5) -0.027(7)
C27 0.074(8) 0.090(11) 0.073(9) -0.035(8) 0.049(8) -0.006(7)
C28 0.018(4) 0.041(6) 0.029(5) 0.002(4) 0.009(4) -0.012(4)
C29 0.018(4) 0.045(6) 0.030(5) 0.002(5) 0.001(4) -0.005(4)
C30 0.029(5) 0.040(6) 0.046(6) 0.001(5) -0.001(4) -0.007(4)
C31 0.042(6) 0.053(7) 0.056(8) -0.006(6) -0.004(6) -0.005(5)
C32 0.051(7) 0.053(8) 0.049(7) 0.018(6) 0.004(5) -0.014(6)
C33 0.047(6) 0.076(9) 0.032(6) 0.009(6) 0.023(5) -0.017(6)
C34 0.028(5) 0.049(6) 0.028(5) -0.006(5) 0.003(4) -0.007(4)
C35 0.021(4) 0.040(6) 0.022(5) -0.004(4) 0.011(4) -0.012(4)
C36 0.032(5) 0.061(7) 0.035(6) -0.010(5) 0.019(4) -0.002(5)
C37 0.041(6) 0.070(9) 0.064(8) 0.001(7) 0.015(6) -0.023(6)
C38 0.060(7) 0.062(8) 0.044(7) -0.010(6) 0.024(6) -0.012(6)
C39 0.040(6) 0.046(7) 0.044(7) -0.018(5) 0.007(5) 0.012(5)
C40 0.033(6) 0.048(7) 0.048(7) 0.010(5) -0.002(5) 0.003(5)
C41 0.035(6) 0.074(9) 0.037(6) 0.019(6) -0.004(5) 0.013(6)
C42 0.045(6) 0.068(8) 0.029(6) -0.007(5) 0.005(5) 0.009(6)
C43 0.019(4) 0.052(7) 0.023(5) -0.009(5) 0.000(4) -0.003(4)
C44 0.029(5) 0.09(1) 0.048(7) -0.012(7) -0.011(5) -0.017(6)
C45 0.015(5) 0.105(11) 0.044(7) -0.014(7) 0.001(4) -0.003(5)
C46 0.028(5) 0.079(9) 0.054(8) -0.003(7) 0.004(5) 0.021(5)
C47 0.026(4) 0.046(6) 0.024(5) 0.001(4) 0.008(4) -0.002(4)
C48 0.021(4) 0.048(6) 0.032(5) 0.007(5) 0.008(4) -0.002(4)
C49 0.036(5) 0.061(7) 0.015(5) 0.016(5) 0.015(4) 0.008(5)
C50 0.037(5) 0.038(6) 0.044(6) -0.001(5) 0.013(5) 0.002(4)
C51 0.030(5) 0.050(7) 0.036(6) 0.006(5) 0.005(4) -0.005(5)
C52 0.018(4) 0.047(6) 0.016(4) 0.008(4) 0.009(3) 0.000(4)
C53 0.024(4) 0.045(6) 0.031(5) -0.004(4) 0.010(4) -0.005(4)
C54 0.028(5) 0.059(8) 0.039(6) 0.005(5) 0.008(4) -0.011(5)
C55 0.051(7) 0.047(7) 0.057(7) 0.008(6) 0.031(6) 0.016(5)
C56 0.027(6) 0.095(11) 0.050(7) 0.013(7) 0.015(5) 0.001(6)
C57 0.025(5) 0.050(7) 0.041(6) 0.009(5) 0.009(4) 0.000(4)
C58 0.023(4) 0.048(6) 0.033(5) -0.006(5) 0.017(4) -0.003(4)
C59 0.020(4) 0.040(5) 0.020(4) -0.012(4) 0.002(3) 0.001(4)
C60 0.017(4) 0.058(7) 0.025(5) 0.011(5) 0.011(4) -0.010(4)
C61 0.014(4) 0.038(5) 0.020(4) -0.006(4) 0.000(3) -0.003(3)
C62 0.020(4) 0.041(5) 0.014(4) 0.008(4) 0.011(3) -0.005(4)
C63 0.014(4) 0.049(6) 0.019(4) 0.005(4) 0.005(3) -0.011(4)
C64 0.027(5) 0.046(6) 0.023(5) -0.011(4) -0.001(4) 0.007(4)
C65 0.025(4) 0.041(6) 0.037(6) -0.002(5) 0.009(4) 0.001(4)
C66 0.026(5) 0.066(8) 0.033(6) 0.005(5) -0.003(4) 0.007(5)
C67 0.042(6) 0.085(10) 0.039(7) 0.015(6) 0.003(5) 0.010(6)
C68 0.023(4) 0.059(7) 0.030(5) -0.002(5) 0.007(4) -0.004(4)
C69 0.017(4) 0.049(6) 0.023(5) -0.006(4) 0.005(3) 0.000(4)
C70 0.028(5) 0.040(6) 0.018(4) 0.006(4) 0.006(4) -0.006(4)
C71 0.025(5) 0.081(9) 0.021(5) 0.015(5) 0.000(4) -0.010(5)
C72 0.026(5) 0.076(8) 0.046(7) -0.011(6) 0.010(5) -0.001(5)
C73 0.046(6) 0.047(7) 0.054(7) 0.010(6) 0.003(5) -0.002(5)
C74 0.027(4) 0.033(5) 0.017(4) -0.002(4) 0.006(3) -0.004(4)
C75 0.017(4) 0.040(6) 0.037(5) 0.000(5) 0.002(4) 0.002(4)
C76 0.028(5) 0.051(7) 0.051(7) 0.010(6) -0.013(5) -0.012(5)
C77 0.072(8) 0.033(6) 0.036(6) -0.001(5) 0.000(6) 0.004(6)
C78 0.036(5) 0.029(6) 0.046(6) 0.003(5) 0.001(5) -0.007(4)
C79 0.021(4) 0.063(8) 0.030(5) -0.001(5) -0.003(4) -0.010(5)
C80 0.022(4) 0.046(6) 0.029(5) 0.003(4) 0.007(4) -0.002(4)
C81 0.013(4) 0.036(5) 0.019(4) 0.009(4) 0.005(3) -0.003(4)
C82 0.014(4) 0.034(6) 0.039(6) -0.002(4) 0.007(4) -0.002(4)
C83 0.018(4) 0.051(7) 0.049(7) 0.000(5) 0.006(4) -0.001(4)
C84 0.033(5) 0.047(7) 0.053(7) -0.003(5) 0.018(5) 0.005(5)
C85 0.042(6) 0.044(7) 0.042(6) 0.010(5) 0.014(5) 0.005(5)
C86 0.047(6) 0.038(6) 0.041(7) 0.004(5) 0.006(5) -0.014(5)
C87 0.059(7) 0.028(6) 0.058(7) -0.007(5) 0.027(6) -0.012(5)
C88 0.039(6) 0.066(8) 0.043(6) 0.021(6) 0.010(5) -0.006(6)
C89 0.044(6) 0.054(7) 0.012(4) -0.012(4) 0.006(4) -0.012(5)
C90 0.028(5) 0.061(7) 0.020(5) -0.014(5) -0.006(4) 0.000(5)
C91 0.031(5) 0.047(7) 0.045(6) 0.003(5) 0.006(5) -0.002(5)
C92 0.042(6) 0.048(7) 0.064(8) -0.001(6) 0.008(6) 0.003(5)

loop_
_atom_type_symbol
_atom_type_description
_atom_type_scat_dispersion_real
_atom_type_scat_dispersion_imag
_atom_type_scat_source
C C 0.0033 0.0016 'International Tables Vol C Tables 4.2.6.8 and 6.1.1.4'
H H 0.0000 0.0000 'International Tables Vol C Tables 4.2.6.8 and 6.1.1.4'
N N 0.0061 0.0033 'International Tables Vol C Tables 4.2.6.8 and 6.1.1.4'
O O 0.0106 0.0060 'International Tables Vol C Tables 4.2.6.8 and 6.1.1.4'
F F 0.0171 0.0103 'International Tables Vol C Tables 4.2.6.8 and 6.1.1.4'
S S 0.1246 0.1234 'International Tables Vol C Tables 4.2.6.8 and 6.1.1.4'
Cl Cl 0.1484 0.1585 'International Tables Vol C Tables 4.2.6.8 and 6.1.1.4'
Ir Ir -1.4442 7.9887 'International Tables Vol C Tables 4.2.6.8 and 6.1.1.4'

loop_
_geom_angle_atom_site_label_1
_geom_angle_atom_site_label_2
_geom_angle_atom_site_label_3
_geom_angle
_geom_angle_site_symmetry_1
_geom_angle_site_symmetry_3
_geom_angle_publ_flag
C24 Ir1 C35 93.5(4) . . ?
C24 Ir1 C39 90.6(4) . . ?
C35 Ir1 C39 145.2(4) . . ?
C24 Ir1 C43 148.8(3) . . ?
C35 Ir1 C43 98.0(4) . . ?
C39 Ir1 C43 96.0(4) . . ?
C24 Ir1 C40 86.7(4) . . ?
C35 Ir1 C40 177.4(4) . . ?
C39 Ir1 C40 37.4(4) . . ?
C43 Ir1 C40 80.6(4) . . ?
C24 Ir1 C44 171.4(4) . . ?
C35 Ir1 C44 90.4(4) . . ?
C39 Ir1 C44 81.8(5) . . ?
C43 Ir1 C44 37.4(4) . . ?
C40 Ir1 C44 89.8(5) . . ?
C81 Ir2 C70 94.9(4) . . ?
C81 Ir2 C85 142.2(3) . . ?
C70 Ir2 C85 92.7(4) . . ?
C81 Ir2 C86 178.3(4) . . ?
C70 Ir2 C86 86.8(4) . . ?
C85 Ir2 C86 37.6(4) . . ?
C81 Ir2 C89 98.4(4) . . ?
C70 Ir2 C89 146.9(3) . . ?
C85 Ir2 C89 95.1(4) . . ?
C86 Ir2 C89 80.1(4) . . ?
C81 Ir2 C90 90.2(4) . . ?
C70 Ir2 C90 172.4(4) . . ?
C85 Ir2 C90 79.9(4) . . ?
C86 Ir2 C90 88.1(4) . . ?
C89 Ir2 C90 36.9(3) . . ?
C24 N1 C18 110.1(8) . . ?
C24 N1 C17 127.4(8) . . ?
C18 N1 C17 122.1(8) . . ?
C24 N2 C23 110.9(7) . . ?
C24 N2 C25 124.1(8) . . ?
C23 N2 C25 124.9(8) . . ?
C29 N3 C35 110.1(7) . . ?
C29 N3 C28 124.7(8) . . ?
C35 N3 C28 123.2(8) . . ?
C35 N4 C34 110.7(8) . . ?
C35 N4 C36 123.6(9) . . ?
C34 N4 C36 125.6(8) . . ?
C70 N5 C64 109.8(7) . . ?
C70 N5 C63 128.0(7) . . ?
C64 N5 C63 121.8(7) . . ?
C70 N6 C69 111.2(7) . . ?
C70 N6 C71 124.7(8) . . ?
C69 N6 C71 123.1(7) . . ?
C81 N7 C75 112.7(7) . . ?
C81 N7 C74 123.0(7) . . ?
C75 N7 C74 122.8(7) . . ?
C81 N8 C80 111.3(7) . . ?
C81 N8 C82 122.9(8) . . ?
C80 N8 C82 124.8(7) . . ?
O3 S1 O2 113.2(8) . . ?
O3 S1 O1 115.8(7) . . ?
O2 S1 O1 115.6(7) . . ?
O3 S1 C93 104.1(5) . . ?
O2 S1 C93 102.3(6) . . ?
O1 S1 C93 103.5(7) . . ?
F1 C93 F3 104.2(11) . . ?
F1 C93 F2 104.3(12) . . ?
F3 C93 F2 107.7(10) . . ?
F1 C93 S1 114.3(9) . . ?
F3 C93 S1 112.2(10) . . ?
F2 C93 S1 113.4(7) . . ?
O6 S2 O5 114.1(4) . . ?
O6 S2 O4 115.3(4) . . ?
O5 S2 O4 114.8(5) . . ?
O6 S2 C94 104.2(5) . . ?
O5 S2 C94 104.0(5) . . ?
O4 S2 C94 102.2(5) . . ?
F5 C94 F6 109.1(10) . . ?
F5 C94 F4 108.8(9) . . ?
F6 C94 F4 105.6(8) . . ?
F5 C94 S2 113.0(7) . . ?
F6 C94 S2 110.1(8) . . ?
F4 C94 S2 110.0(8) . . ?
C2 C1 C6 120.0(11) . . ?
C2 C1 C13 127.7(10) . . ?
C6 C1 C13 112.2(8) . . ?
C1 C2 C3 118.7(12) . . ?
C1 C2 H2A 120.6 . . ?
C3 C2 H2A 120.6 . . ?
C4 C3 C2 120.3(11) . . ?
C4 C3 H3A 119.8 . . ?
C2 C3 H3A 119.8 . . ?
C3 C4 C5 120.3(11) . . ?
C3 C4 H4A 119.8 . . ?
C5 C4 H4A 119.8 . . ?
C6 C5 C4 121.1(11) . . ?
C6 C5 H5A 119.4 . . ?
C4 C5 H5A 119.4 . . ?
C5 C6 C1 119.5(10) . . ?
C5 C6 C14 126.9(10) . . ?
C1 C6 C14 113.6(8) . . ?
C8 C7 C12 120.7(8) . . ?
C8 C7 C13 126.8(9) . . ?
C12 C7 C13 112.5(8) . . ?
C7 C8 C9 119.5(10) . . ?
C7 C8 H8A 120.2 . . ?
C9 C8 H8A 120.2 . . ?
C10 C9 C8 120.1(9) . . ?
C10 C9 H9A 120.0 . . ?
C8 C9 H9A 120.0 . . ?
C9 C10 C11 121.3(8) . . ?
C9 C10 H10G 119.3 . . ?
C11 C10 H10G 119.3 . . ?
C12 C11 C10 118.9(9) . . ?
C12 C11 H11A 120.5 . . ?
C10 C11 H11A 120.5 . . ?
C11 C12 C7 119.4(9) . . ?
C11 C12 C14 128.0(8) . . ?
C7 C12 C14 112.5(7) . . ?
C1 C13 C7 106.5(7) . . ?
C1 C13 C15 106.7(8) . . ?
C7 C13 C15 108.9(7) . . ?
C1 C13 H13E 111.5 . . ?
C7 C13 H13E 111.5 . . ?
C15 C13 H13E 111.5 . . ?
C6 C14 C12 107.4(8) . . ?
C6 C14 C16 108.7(6) . . ?
C12 C14 C16 104.0(7) . . ?
C6 C14 H14A 112.1 . . ?
C12 C14 H14A 112.1 . . ?
C16 C14 H14A 112.1 . . ?
C28 C15 C13 114.9(8) . . ?
C28 C15 C16 111.8(7) . . ?
C13 C15 C16 109.1(7) . . ?
C28 C15 H15A 106.8 . . ?
C13 C15 H15A 106.8 . . ?
C16 C15 H15A 106.8 . . ?
C17 C16 C15 113.7(7) . . ?
C17 C16 C14 110.2(7) . . ?
C15 C16 C14 109.8(7) . . ?
C17 C16 H16A 107.6 . . ?
C15 C16 H16A 107.6 . . ?
C14 C16 H16A 107.6 . . ?
N1 C17 C16 112.3(8) . . ?
N1 C17 H17D 109.1 . . ?
C16 C17 H17D 109.1 . . ?
N1 C17 H17E 109.1 . . ?
C16 C17 H17E 109.1 . . ?
H17D C17 H17E 107.9 . . ?
N1 C18 C23 107.4(8) . . ?
N1 C18 C19 131.6(10) . . ?
C23 C18 C19 120.9(9) . . ?
C20 C19 C18 116.6(10) . . ?
C20 C19 H19D 121.7 . . ?
C18 C19 H19D 121.7 . . ?
C19 C20 C21 121.7(11) . . ?
C19 C20 H20C 119.2 . . ?
C21 C20 H20C 119.2 . . ?
C20 C21 C22 123.3(11) . . ?
C20 C21 H21A 118.3 . . ?
C22 C21 H21A 118.3 . . ?
C23 C22 C21 114(1) . . ?
C23 C22 H22A 123.0 . . ?
C21 C22 H22A 123.0 . . ?
C22 C23 C18 123.5(9) . . ?
C22 C23 N2 132.4(9) . . ?
C18 C23 N2 104.1(8) . . ?
N2 C24 N1 107.3(8) . . ?
N2 C24 Ir1 128.4(6) . . ?
N1 C24 Ir1 124.3(6) . . ?
C27 C25 N2 112.1(10) . . ?
C27 C25 C26 113.9(10) . . ?
N2 C25 C26 107.9(8) . . ?
C27 C25 H25A 107.5 . . ?
N2 C25 H25A 107.5 . . ?
C26 C25 H25A 107.5 . . ?
C25 C26 H26B 109.5 . . ?
C25 C26 H26C 109.5 . . ?
H26B C26 H26C 109.5 . . ?
C25 C26 H26D 109.5 . . ?
H26B C26 H26D 109.5 . . ?
H26C C26 H26D 109.5 . . ?
C25 C27 H27D 109.5 . . ?
C25 C27 H27E 109.5 . . ?
H27D C27 H27E 109.5 . . ?
C25 C27 H27F 109.5 . . ?
H27D C27 H27F 109.5 . . ?
H27E C27 H27F 109.5 . . ?
N3 C28 C15 114.8(7) . . ?
N3 C28 H28A 108.6 . . ?
C15 C28 H28A 108.6 . . ?
N3 C28 H28B 108.6 . . ?
C15 C28 H28B 108.6 . . ?
H28A C28 H28B 107.5 . . ?
N3 C29 C34 108.7(8) . . ?
N3 C29 C30 130.3(8) . . ?
C34 C29 C30 121.0(9) . . ?
C31 C30 C29 116.9(9) . . ?
C31 C30 H30B 121.6 . . ?
C29 C30 H30B 121.6 . . ?
C32 C31 C30 120.7(11) . . ?
C32 C31 H31B 119.7 . . ?
C30 C31 H31B 119.7 . . ?
C33 C32 C31 122.1(10) . . ?
C33 C32 H32A 119.0 . . ?
C31 C32 H32A 119.0 . . ?
C32 C33 C34 117.4(9) . . ?
C32 C33 H33B 121.3 . . ?
C34 C33 H33B 121.3 . . ?
C29 C34 C33 121.9(10) . . ?
C29 C34 N4 105.3(8) . . ?
C33 C34 N4 132.8(9) . . ?
N4 C35 N3 105.3(8) . . ?
N4 C35 Ir1 127.8(7) . . ?
N3 C35 Ir1 126.9(6) . . ?
N4 C36 C38 110.3(9) . . ?
N4 C36 C37 112.1(9) . . ?
C38 C36 C37 109.8(8) . . ?
N4 C36 H36A 108.2 . . ?
C38 C36 H36A 108.2 . . ?
C37 C36 H36A 108.2 . . ?
C36 C37 H37B 109.5 . . ?
C36 C37 H37C 109.5 . . ?
H37B C37 H37C 109.5 . . ?
C36 C37 H37D 109.5 . . ?
H37B C37 H37D 109.5 . . ?
H37C C37 H37D 109.5 . . ?
C36 C38 H38D 109.5 . . ?
C36 C38 H38E 109.5 . . ?
H38D C38 H38E 109.5 . . ?
C36 C38 H38F 109.5 . . ?
H38D C38 H38F 109.5 . . ?
H38E C38 H38F 109.5 . . ?
C40 C39 C46 127.9(11) . . ?
C40 C39 Ir1 73.7(6) . . ?
C46 C39 Ir1 111.4(8) . . ?
C40 C39 H39A 112.4 . . ?
C46 C39 H39A 112.4 . . ?
Ir1 C39 H39A 112.4 . . ?
C39 C40 C41 122.0(11) . . ?
C39 C40 Ir1 68.9(6) . . ?
C41 C40 Ir1 112.4(8) . . ?
C39 C40 H40A 115.0 . . ?
C41 C40 H40A 115.0 . . ?
Ir1 C40 H40A 115.0 . . ?
C40 C41 C42 110.5(9) . . ?
C40 C41 H41D 109.6 . . ?
C42 C41 H41D 109.6 . . ?
C40 C41 H41E 109.6 . . ?
C42 C41 H41E 109.6 . . ?
H41D C41 H41E 108.1 . . ?
C43 C42 C41 115.5(9) . . ?
C43 C42 H42A 108.4 . . ?
C41 C42 H42A 108.4 . . ?
C43 C42 H42B 108.4 . . ?
C41 C42 H42B 108.4 . . ?
H42A C42 H42B 107.5 . . ?
C44 C43 C42 127.2(10) . . ?
C44 C43 Ir1 73.5(6) . . ?
C42 C43 Ir1 108.5(7) . . ?
C44 C43 H43B 113.3 . . ?
C42 C43 H43B 113.3 . . ?
Ir1 C43 H43B 113.3 . . ?
C43 C44 C45 122.5(12) . . ?
C43 C44 Ir1 69.1(5) . . ?
C45 C44 Ir1 110.1(8) . . ?
C43 C44 H44B 115.4 . . ?
C45 C44 H44B 115.4 . . ?
Ir1 C44 H44B 115.4 . . ?
C44 C45 C46 113.6(9) . . ?
C44 C45 H45A 108.9 . . ?
C46 C45 H45A 108.9 . . ?
C44 C45 H45B 108.9 . . ?
C46 C45 H45B 108.9 . . ?
H45A C45 H45B 107.7 . . ?
C39 C46 C45 112.3(9) . . ?
C39 C46 H46B 109.1 . . ?
C45 C46 H46B 109.1 . . ?
C39 C46 H46C 109.1 . . ?
C45 C46 H46C 109.1 . . ?
H46B C46 H46C 107.9 . . ?
C48 C47 C52 119.1(9) . . ?
C48 C47 C59 127.3(8) . . ?
C52 C47 C59 113.6(8) . . ?
C49 C48 C47 119.0(9) . . ?
C49 C48 H48A 120.5 . . ?
C47 C48 H48A 120.5 . . ?
C48 C49 C50 122.6(9) . . ?
C48 C49 H49A 118.7 . . ?
C50 C49 H49A 118.7 . . ?
C49 C50 C51 120(1) . . ?
C49 C50 H50A 120.0 . . ?
C51 C50 H50A 120.0 . . ?
C52 C51 C50 118.3(10) . . ?
C52 C51 H51A 120.8 . . ?
C50 C51 H51A 120.8 . . ?
C51 C52 C47 121.0(9) . . ?
C51 C52 C60 125.9(9) . . ?
C47 C52 C60 113.1(8) . . ?
C54 C53 C58 120.8(9) . . ?
C54 C53 C59 127.8(8) . . ?
C58 C53 C59 111.4(8) . . ?
C53 C54 C55 119.4(10) . . ?
C53 C54 H54A 120.3 . . ?
C55 C54 H54A 120.3 . . ?
C54 C55 C56 118.0(12) . . ?
C54 C55 H55A 121.0 . . ?
C56 C55 H55A 121.0 . . ?
C57 C56 C55 123.0(11) . . ?
C57 C56 H56A 118.5 . . ?
C55 C56 H56A 118.5 . . ?
C58 C57 C56 118.4(10) . . ?
C58 C57 H57A 120.8 . . ?
C56 C57 H57A 120.8 . . ?
C57 C58 C53 120.5(10) . . ?
C57 C58 C60 125.0(9) . . ?
C53 C58 C60 114.5(8) . . ?
C47 C59 C53 109.9(7) . . ?
C47 C59 C61 106.9(7) . . ?
C53 C59 C61 104.7(7) . . ?
C47 C59 H59A 111.6 . . ?
C53 C59 H59A 111.6 . . ?
C61 C59 H59A 111.6 . . ?
C52 C60 C58 108.8(8) . . ?
C52 C60 C62 106.4(7) . . ?
C58 C60 C62 103.7(7) . . ?
C52 C60 H60A 112.5 . . ?
C58 C60 H60A 112.5 . . ?
C62 C60 H60A 112.5 . . ?
C74 C61 C62 110.4(7) . . ?
C74 C61 C59 114.3(7) . . ?
C62 C61 C59 110.2(6) . . ?
C74 C61 H61A 107.2 . . ?
C62 C61 H61A 107.2 . . ?
C59 C61 H61A 107.2 . . ?
C63 C62 C61 111.0(7) . . ?
C63 C62 C60 112.3(7) . . ?
C61 C62 C60 109.3(7) . . ?
C63 C62 H62A 108.0 . . ?
C61 C62 H62A 108.0 . . ?
C60 C62 H62A 108.0 . . ?
N5 C63 C62 109.3(7) . . ?
N5 C63 H63A 109.8 . . ?
C62 C63 H63A 109.8 . . ?
N5 C63 H63B 109.8 . . ?
C62 C63 H63B 109.8 . . ?
H63A C63 H63B 108.3 . . ?
C65 C64 N5 130.4(9) . . ?
C65 C64 C69 123.1(9) . . ?
N5 C64 C69 106.5(7) . . ?
C64 C65 C66 115.9(8) . . ?
C64 C65 H65A 122.1 . . ?
C66 C65 H65A 122.1 . . ?
C65 C66 C67 121.4(9) . . ?
C65 C66 H66A 119.3 . . ?
C67 C66 H66A 119.3 . . ?
C68 C67 C66 121.3(10) . . ?
C68 C67 H67A 119.4 . . ?
C66 C67 H67A 119.4 . . ?
C69 C68 C67 117.5(8) . . ?
C69 C68 H68A 121.2 . . ?
C67 C68 H68A 121.2 . . ?
C68 C69 C64 120.6(8) . . ?
C68 C69 N6 134.1(7) . . ?
C64 C69 N6 105.1(8) . . ?
N6 C70 N5 107.2(8) . . ?
N6 C70 Ir2 128.5(6) . . ?
N5 C70 Ir2 123.7(6) . . ?
C72 C71 N6 113.4(9) . . ?
C72 C71 C73 113.1(9) . . ?
N6 C71 C73 108.5(8) . . ?
C72 C71 H71A 107.1 . . ?
N6 C71 H71A 107.1 . . ?
C73 C71 H71A 107.1 . . ?
C71 C72 H72A 109.5 . . ?
C71 C72 H72B 109.5 . . ?
H72A C72 H72B 109.5 . . ?
C71 C72 H72C 109.5 . . ?
H72A C72 H72C 109.5 . . ?
H72B C72 H72C 109.5 . . ?
C71 C73 H73A 109.5 . . ?
C71 C73 H73B 109.5 . . ?
H73A C73 H73B 109.5 . . ?
C71 C73 H73C 109.5 . . ?
H73A C73 H73C 109.5 . . ?
H73B C73 H73C 109.5 . . ?
N7 C74 C61 115.8(7) . . ?
N7 C74 H74A 108.3 . . ?
C61 C74 H74A 108.3 . . ?
N7 C74 H74B 108.3 . . ?
C61 C74 H74B 108.3 . . ?
H74A C74 H74B 107.4 . . ?
C76 C75 N7 133.2(8) . . ?
C76 C75 C80 121.7(9) . . ?
N7 C75 C80 105.1(8) . . ?
C75 C76 C77 117.1(10) . . ?
C75 C76 H76A 121.4 . . ?
C77 C76 H76A 121.4 . . ?
C78 C77 C76 120.6(11) . . ?
C78 C77 H77A 119.7 . . ?
C76 C77 H77A 119.7 . . ?
C79 C78 C77 125(1) . . ?
C79 C78 H78A 117.5 . . ?
C77 C78 H78A 117.5 . . ?
C78 C79 C80 115.1(9) . . ?
C78 C79 H79A 122.4 . . ?
C80 C79 H79A 122.4 . . ?
N8 C80 C75 107.1(8) . . ?
N8 C80 C79 132.5(8) . . ?
C75 C80 C79 120.3(9) . . ?
N7 C81 N8 103.7(7) . . ?
N7 C81 Ir2 127.9(5) . . ?
N8 C81 Ir2 128.2(6) . . ?
N8 C82 C83 110.4(8) . . ?
N8 C82 C84 111.6(8) . . ?
C83 C82 C84 112.2(7) . . ?
N8 C82 H82A 107.4 . . ?
C83 C82 H82A 107.4 . . ?
C84 C82 H82A 107.4 . . ?
C82 C83 H83A 109.5 . . ?
C82 C83 H83B 109.5 . . ?
H83A C83 H83B 109.5 . . ?
C82 C83 H83C 109.5 . . ?
H83A C83 H83C 109.5 . . ?
H83B C83 H83C 109.5 . . ?
C82 C84 H84A 109.5 . . ?
C82 C84 H84B 109.5 . . ?
H84A C84 H84B 109.5 . . ?
C82 C84 H84C 109.5 . . ?
H84A C84 H84C 109.5 . . ?
H84B C84 H84C 109.5 . . ?
C86 C85 C92 126.5(10) . . ?
C86 C85 Ir2 72.3(6) . . ?
C92 C85 Ir2 108.8(8) . . ?
C86 C85 H85A 113.7 . . ?
C92 C85 H85A 113.7 . . ?
Ir2 C85 H85A 113.7 . . ?
C85 C86 C87 120.6(10) . . ?
C85 C86 Ir2 70.1(6) . . ?
C87 C86 Ir2 113.4(7) . . ?
C85 C86 H86A 115.0 . . ?
C87 C86 H86A 115.0 . . ?
Ir2 C86 H86A 115.0 . . ?
C88 C87 C86 111.3(9) . . ?
C88 C87 H87A 109.4 . . ?
C86 C87 H87A 109.4 . . ?
C88 C87 H87B 109.4 . . ?
C86 C87 H87B 109.4 . . ?
H87A C87 H87B 108.0 . . ?
C87 C88 C89 114.7(8) . . ?
C87 C88 H88A 108.6 . . ?
C89 C88 H88A 108.6 . . ?
C87 C88 H88B 108.6 . . ?
C89 C88 H88B 108.6 . . ?
H88A C88 H88B 107.6 . . ?
C90 C89 C88 124.5(10) . . ?
C90 C89 Ir2 72.2(6) . . ?
C88 C89 Ir2 109.7(6) . . ?
C90 C89 H89A 114.2 . . ?
C88 C89 H89A 114.2 . . ?
Ir2 C89 H89A 114.2 . . ?
C89 C90 C91 126.9(10) . . ?
C89 C90 Ir2 70.9(5) . . ?
C91 C90 Ir2 113.6(6) . . ?
C89 C90 H90A 112.7 . . ?
C91 C90 H90A 112.7 . . ?
Ir2 C90 H90A 112.7 . . ?
C90 C91 C92 112.0(9) . . ?
C90 C91 H91A 109.2 . . ?
C92 C91 H91A 109.2 . . ?
C90 C91 H91B 109.2 . . ?
C92 C91 H91B 109.2 . . ?
H91A C91 H91B 107.9 . . ?
C91 C92 C85 116.0(9) . . ?
C91 C92 H92A 108.3 . . ?
C85 C92 H92A 108.3 . . ?
C91 C92 H92B 108.3 . . ?
C85 C92 H92B 108.3 . . ?
H92A C92 H92B 107.4 . . ?

loop_
_geom_bond_atom_site_label_1
_geom_bond_atom_site_label_2
_geom_bond_distance
_geom_bond_site_symmetry_2
_geom_bond_publ_flag
Ir1 C24 2.056(9) . ?
Ir1 C35 2.081(10) . ?
Ir1 C39 2.165(10) . ?
Ir1 C43 2.172(9) . ?
Ir1 C40 2.228(11) . ?
Ir1 C44 2.229(10) . ?
Ir2 C81 2.046(9) . ?
Ir2 C70 2.075(9) . ?
Ir2 C85 2.142(11) . ?
Ir2 C86 2.17(1) . ?
Ir2 C89 2.195(9) . ?
Ir2 C90 2.212(9) . ?
N1 C24 1.355(11) . ?
N1 C18 1.379(12) . ?
N1 C17 1.477(11) . ?
N2 C24 1.318(11) . ?
N2 C23 1.428(12) . ?
N2 C25 1.503(12) . ?
N3 C29 1.354(12) . ?
N3 C35 1.386(12) . ?
N3 C28 1.47(1) . ?
N4 C35 1.370(11) . ?
N4 C34 1.396(13) . ?
N4 C36 1.475(11) . ?
N5 C70 1.369(11) . ?
N5 C64 1.390(12) . ?
N5 C63 1.47(1) . ?
N6 C70 1.321(11) . ?
N6 C69 1.409(11) . ?
N6 C71 1.500(11) . ?
N7 C81 1.372(11) . ?
N7 C75 1.384(12) . ?
N7 C74 1.472(10) . ?
N8 C81 1.381(10) . ?
N8 C80 1.382(12) . ?
N8 C82 1.503(11) . ?
O1 S1 1.412(10) . ?
F1 C93 1.301(14) . ?
S1 O3 1.394(10) . ?
S1 O2 1.403(12) . ?
S1 C93 1.809(13) . ?
F2 C93 1.307(13) . ?
F3 C93 1.307(14) . ?
S2 O6 1.436(7) . ?
S2 O5 1.451(8) . ?
S2 O4 1.452(8) . ?
S2 C94 1.824(11) . ?
F4 C94 1.354(12) . ?
F5 C94 1.313(13) . ?
F6 C94 1.349(12) . ?
C1 C2 1.380(13) . ?
C1 C6 1.415(14) . ?
C1 C13 1.517(14) . ?
C2 C3 1.421(18) . ?
C2 H2A 0.9500 . ?
C3 C4 1.349(18) . ?
C3 H3A 0.9500 . ?
C4 C5 1.392(15) . ?
C4 H4A 0.9500 . ?
C5 C6 1.350(14) . ?
C5 H5A 0.9500 . ?
C6 C14 1.512(13) . ?
C7 C8 1.378(14) . ?
C7 C12 1.427(13) . ?
C7 C13 1.527(12) . ?
C8 C9 1.379(14) . ?
C8 H8A 0.9500 . ?
C9 C10 1.377(14) . ?
C9 H9A 0.9500 . ?
C10 C11 1.408(13) . ?
C10 H10G 0.9500 . ?
C11 C12 1.367(11) . ?
C11 H11A 0.9500 . ?
C12 C14 1.527(12) . ?
C13 C15 1.534(12) . ?
C13 H13E 1.0000 . ?
C14 C16 1.554(11) . ?
C14 H14A 1.0000 . ?
C15 C28 1.509(12) . ?
C15 C16 1.553(12) . ?
C15 H15A 1.0000 . ?
C16 C17 1.545(13) . ?
C16 H16A 1.0000 . ?
C17 H17D 0.9900 . ?
C17 H17E 0.9900 . ?
C18 C23 1.390(14) . ?
C18 C19 1.402(13) . ?
C19 C20 1.371(16) . ?
C19 H19D 0.9500 . ?
C20 C21 1.373(16) . ?
C20 H20C 0.9500 . ?
C21 C22 1.412(16) . ?
C21 H21A 0.9500 . ?
C22 C23 1.378(14) . ?
C22 H22A 0.9500 . ?
C25 C27 1.475(17) . ?
C25 C26 1.544(16) . ?
C25 H25A 1.0000 . ?
C26 H26B 0.9800 . ?
C26 H26C 0.9800 . ?
C26 H26D 0.9800 . ?
C27 H27D 0.9800 . ?
C27 H27E 0.9800 . ?
C27 H27F 0.9800 . ?
C28 H28A 0.9900 . ?
C28 H28B 0.9900 . ?
C29 C34 1.388(12) . ?
C29 C30 1.412(14) . ?
C30 C31 1.407(15) . ?
C30 H30B 0.9500 . ?
C31 C32 1.397(15) . ?
C31 H31B 0.9500 . ?
C32 C33 1.381(16) . ?
C32 H32A 0.9500 . ?
C33 C34 1.389(14) . ?
C33 H33B 0.9500 . ?
C36 C38 1.525(14) . ?
C36 C37 1.532(15) . ?
C36 H36A 1.0000 . ?
C37 H37B 0.9800 . ?
C37 H37C 0.9800 . ?
C37 H37D 0.9800 . ?
C38 H38D 0.9800 . ?
C38 H38E 0.9800 . ?
C38 H38F 0.9800 . ?
C39 C40 1.410(15) . ?
C39 C46 1.481(15) . ?
C39 H39A 1.0000 . ?
C40 C41 1.522(16) . ?
C40 H40A 1.0000 . ?
C41 C42 1.528(17) . ?
C41 H41D 0.9900 . ?
C41 H41E 0.9900 . ?
C42 C43 1.501(14) . ?
C42 H42A 0.9900 . ?
C42 H42B 0.9900 . ?
C43 C44 1.414(14) . ?
C43 H43B 1.0000 . ?
C44 C45 1.549(17) . ?
C44 H44B 1.0000 . ?
C45 C46 1.594(17) . ?
C45 H45A 0.9900 . ?
C45 H45B 0.9900 . ?
C46 H46B 0.9900 . ?
C46 H46C 0.9900 . ?
C47 C48 1.403(13) . ?
C47 C52 1.420(13) . ?
C47 C59 1.478(13) . ?
C48 C49 1.356(14) . ?
C48 H48A 0.9500 . ?
C49 C50 1.385(14) . ?
C49 H49A 0.9500 . ?
C50 C51 1.402(14) . ?
C50 H50A 0.9500 . ?
C51 C52 1.385(14) . ?
C51 H51A 0.9500 . ?
C52 C60 1.520(13) . ?
C53 C54 1.366(14) . ?
C53 C58 1.406(13) . ?
C53 C59 1.552(13) . ?
C54 C55 1.381(15) . ?
C54 H54A 0.9500 . ?
C55 C56 1.398(17) . ?
C55 H55A 0.9500 . ?
C56 C57 1.361(16) . ?
C56 H56A 0.9500 . ?
C57 C58 1.346(14) . ?
C57 H57A 0.9500 . ?
C58 C60 1.534(14) . ?
C59 C61 1.556(11) . ?
C59 H59A 1.0000 . ?
C60 C62 1.57(1) . ?
C60 H60A 1.0000 . ?
C61 C74 1.491(12) . ?
C61 C62 1.552(11) . ?
C61 H61A 1.0000 . ?
C62 C63 1.545(13) . ?
C62 H62A 1.0000 . ?
C63 H63A 0.9900 . ?
C63 H63B 0.9900 . ?
C64 C65 1.389(12) . ?
C64 C69 1.403(12) . ?
C65 C66 1.392(14) . ?
C65 H65A 0.9500 . ?
C66 C67 1.417(14) . ?
C66 H66A 0.9500 . ?
C67 C68 1.389(14) . ?
C67 H67A 0.9500 . ?
C68 C69 1.381(13) . ?
C68 H68A 0.9500 . ?
C71 C72 1.489(14) . ?
C71 C73 1.550(16) . ?
C71 H71A 1.0000 . ?
C72 H72A 0.9800 . ?
C72 H72B 0.9800 . ?
C72 H72C 0.9800 . ?
C73 H73A 0.9800 . ?
C73 H73B 0.9800 . ?
C73 H73C 0.9800 . ?
C74 H74A 0.9900 . ?
C74 H74B 0.9900 . ?
C75 C76 1.383(15) . ?
C75 C80 1.395(12) . ?
C76 C77 1.400(15) . ?
C76 H76A 0.9500 . ?
C77 C78 1.360(15) . ?
C77 H77A 0.9500 . ?
C78 C79 1.355(15) . ?
C78 H78A 0.9500 . ?
C79 C80 1.442(13) . ?
C79 H79A 0.9500 . ?
C82 C83 1.512(13) . ?
C82 C84 1.518(15) . ?
C82 H82A 1.0000 . ?
C83 H83A 0.9800 . ?
C83 H83B 0.9800 . ?
C83 H83C 0.9800 . ?
C84 H84A 0.9800 . ?
C84 H84B 0.9800 . ?
C84 H84C 0.9800 . ?
C85 C86 1.392(14) . ?
C85 C92 1.527(15) . ?
C85 H85A 1.0000 . ?
C86 C87 1.557(15) . ?
C86 H86A 1.0000 . ?
C87 C88 1.492(15) . ?
C87 H87A 0.9900 . ?
C87 H87B 0.9900 . ?
C88 C89 1.506(15) . ?
C88 H88A 0.9900 . ?
C88 H88B 0.9900 . ?
C89 C90 1.393(13) . ?
C89 H89A 1.0000 . ?
C90 C91 1.483(14) . ?
C90 H90A 1.0000 . ?
C91 C92 1.491(15) . ?
C91 H91A 0.9900 . ?
C91 H91B 0.9900 . ?
C92 H92A 0.9900 . ?
C92 H92B 0.9900 . ?

loop_
_platon_squeeze_void_nr
_platon_squeeze_void_average_x
_platon_squeeze_void_average_y
_platon_squeeze_void_average_z
_platon_squeeze_void_volume
_platon_squeeze_void_count_electrons
1 -0.020 0.500 0.109 1170.6 464.1
